data_2311731
loop_
_publ_author_name
'Dey, Dhananjay'
'Chopra, Deepak'

_publ_section_title
;
 Quantitative analysis of solid-state diversity in trifluoromethylated
 phenylhydrazones.
;
_journal_coeditor_code AO5033
_journal_issue 'Pt 5'
_journal_name_full 'Acta crystallographica Section B, Structural science, crystal engineering and materials'
_journal_page_first 781
_journal_page_last 793
_journal_paper_doi 10.1107/S2052520617006643
_journal_volume 73
_journal_year 2017
_chemical_formula_sum 'C14 H11 F3 N2'
_chemical_formula_weight 264.25
_space_group_crystal_system triclinic
_space_group_IT_number 2
_space_group_name_Hall '-P 1'
_space_group_name_H-M_alt 'P -1'
_atom_sites_solution_hydrogens mixed
_audit_creation_method SHELXL-2016/6
_cell_angle_alpha 99.961(4)
_cell_angle_beta 107.306(4)
_cell_angle_gamma 97.321(4)
_cell_formula_units_Z 4
_cell_length_a 9.6399(12)
_cell_length_b 10.3142(14)
_cell_length_c 13.4202(18)
_cell_measurement_reflns_used 9812
_cell_measurement_temperature 100(2)
_cell_measurement_theta_max 30.92
_cell_measurement_theta_min 2.25
_cell_volume 1231.8(3)
_computing_structure_refinement 'SHELXL-2016/6 (Sheldrick, 2016)'
_diffrn_ambient_temperature 100(2)
_diffrn_measured_fraction_theta_full 0.996
_diffrn_measured_fraction_theta_max 0.993
_diffrn_measurement_device_type 'Bruker APEX-II CCD'
_diffrn_measurement_method '\f and \w scans'
_diffrn_radiation_type MoK\a
_diffrn_radiation_wavelength 0.71073
_diffrn_reflns_av_R_equivalents 0.0547
_diffrn_reflns_av_unetI/netI 0.0410
_diffrn_reflns_Laue_measured_fraction_full 0.996
_diffrn_reflns_Laue_measured_fraction_max 0.993
_diffrn_reflns_limit_h_max 12
_diffrn_reflns_limit_h_min -12
_diffrn_reflns_limit_k_max 13
_diffrn_reflns_limit_k_min -13
_diffrn_reflns_limit_l_max 17
_diffrn_reflns_limit_l_min -17
_diffrn_reflns_number 30881
_diffrn_reflns_point_group_measured_fraction_full 0.996
_diffrn_reflns_point_group_measured_fraction_max 0.993
_diffrn_reflns_theta_full 25.242
_diffrn_reflns_theta_max 28.360
_diffrn_reflns_theta_min 2.254
_exptl_absorpt_coefficient_mu 0.117
_exptl_absorpt_correction_T_max 0.7372
_exptl_absorpt_correction_T_min 0.7028
_exptl_absorpt_correction_type multi-scan
_exptl_absorpt_process_details SADABS
_exptl_crystal_colour colorless
_exptl_crystal_density_diffrn 1.425
_exptl_crystal_description plate
_exptl_crystal_F_000 544
_exptl_crystal_size_max 0.230
_exptl_crystal_size_mid 0.160
_exptl_crystal_size_min 0.140
_refine_diff_density_max 0.441
_refine_diff_density_min -0.330
_refine_diff_density_rms 0.056
_refine_ls_extinction_method none
_refine_ls_goodness_of_fit_ref 1.030
_refine_ls_hydrogen_treatment mixed
_refine_ls_matrix_type full
_refine_ls_number_parameters 405
_refine_ls_number_reflns 6111
_refine_ls_number_restraints 548
_refine_ls_restrained_S_all 1.047
_refine_ls_R_factor_all 0.0627
_refine_ls_R_factor_gt 0.0478
_refine_ls_shift/su_max 0.000
_refine_ls_shift/su_mean 0.000
_refine_ls_structure_factor_coef Fsqd
_refine_ls_weighting_details 'w=1/[\s^2^(Fo^2^)+(0.0550P)^2^+0.6217P] where P=(Fo^2^+2Fc^2^)/3'
_refine_ls_weighting_scheme calc
_refine_ls_wR_factor_gt 0.1153
_refine_ls_wR_factor_ref 0.1241
_reflns_Friedel_coverage 0.000
_reflns_number_gt 4928
_reflns_number_total 6111
_reflns_threshold_expression 'I > 2\s(I)'
_cod_data_source_file ao5033sup1.cif
_cod_data_source_block HT03
_cod_database_code 2311731
_shelx_shelxl_version_number 2016/6
_shelx_space_group_comment
;
The symmetry employed for this shelxl refinement is uniquely defined
by the following loop, which should always be used as a source of
symmetry information in preference to the above space-group names.
They are only intended as comments.
;
_shelx_estimated_absorpt_t_min 0.973
_shelx_estimated_absorpt_t_max 0.984

loop_
_space_group_symop_operation_xyz
'x, y, z'
'-x, -y, -z'

loop_
_atom_site_label
_atom_site_type_symbol
_atom_site_fract_x
_atom_site_fract_y
_atom_site_fract_z
_atom_site_U_iso_or_equiv
_atom_site_adp_type
_atom_site_occupancy
_atom_site_site_symmetry_order
_atom_site_calc_flag
_atom_site_refinement_flags_posn
_atom_site_refinement_flags_adp
_atom_site_refinement_flags_occupancy
_atom_site_disorder_assembly
_atom_site_disorder_group
N1 N 0.23936(13) 0.62820(11) 0.54396(9) 0.0167(2) Uani 1 1 d D . . . .
H1 H 0.2395(18) 0.5622(15) 0.5750(13) 0.020 Uiso 1 1 d D U . . .
N2 N 0.16039(12) 0.60842(11) 0.43844(9) 0.0150(2) Uani 1 1 d . . . . .
C1 C 0.33177(14) 0.75036(13) 0.59865(10) 0.0146(3) Uani 1 1 d . . . . .
C2 C 0.42060(14) 0.76117(13) 0.70445(11) 0.0158(3) Uani 1 1 d . . . . .
H2 H 0.413982 0.686968 0.737131 0.019 Uiso 1 1 calc R U . . .
C3 C 0.51780(15) 0.87919(13) 0.76154(11) 0.0169(3) Uani 1 1 d . . . . .
H3A H 0.578121 0.885902 0.833234 0.020 Uiso 1 1 calc R U . . .
C4 C 0.52747(15) 0.98833(13) 0.71413(11) 0.0176(3) Uani 1 1 d D . . . .
C5 C 0.43638(15) 0.97912(13) 0.60999(11) 0.0185(3) Uani 1 1 d . . . . .
H5 H 0.441109 1.054611 0.578551 0.022 Uiso 1 1 calc R U . . .
C6 C 0.33865(15) 0.86086(13) 0.55151(11) 0.0168(3) Uani 1 1 d . . . . .
H6 H 0.277134 0.855011 0.480289 0.020 Uiso 1 1 calc R U . . .
C7 C -0.01590(14) 0.46567(13) 0.28024(10) 0.0149(3) Uani 1 1 d . . . . .
C8 C -0.11617(15) 0.34381(13) 0.23482(11) 0.0167(3) Uani 1 1 d . . . . .
H8 H -0.125967 0.281426 0.277875 0.020 Uiso 1 1 calc R U . . .
C9 C -0.20148(15) 0.31347(14) 0.12722(12) 0.0206(3) Uani 1 1 d . . . . .
H9 H -0.270156 0.231060 0.097239 0.025 Uiso 1 1 calc R U . . .
C10 C -0.18654(17) 0.40317(15) 0.06361(12) 0.0233(3) Uani 1 1 d . . . . .
H10 H -0.244507 0.382183 -0.010031 0.028 Uiso 1 1 calc R U . . .
C11 C -0.08605(17) 0.52454(14) 0.10800(12) 0.0223(3) Uani 1 1 d . . . . .
H11 H -0.075266 0.585736 0.064212 0.027 Uiso 1 1 calc R U . . .
C12 C -0.00211(15) 0.55618(13) 0.21538(11) 0.0179(3) Uani 1 1 d . . . . .
H12 H 0.065051 0.639464 0.245244 0.021 Uiso 1 1 calc R U . . .
C13 C 0.07305(14) 0.49443(13) 0.39366(10) 0.0148(3) Uani 1 1 d . . . . .
H13 H 0.066250 0.428599 0.434384 0.018 Uiso 1 1 calc R U . . .
C14 C 0.63196(17) 1.11600(15) 0.77569(12) 0.0239(3) Uani 1 1 d D U . . .
F1A F 0.7513(12) 1.0972(13) 0.8470(10) 0.062(2) Uani 0.52(3) 1 d D U P A 1
F2A F 0.6828(8) 1.1842(7) 0.7131(5) 0.0326(13) Uani 0.52(3) 1 d D U P A 1
F3A F 0.5726(9) 1.2001(8) 0.8287(9) 0.0603(19) Uani 0.52(3) 1 d D U P A 1
F1B F 0.7327(14) 1.1018(12) 0.8623(9) 0.059(2) Uani 0.48(3) 1 d D U P A 2
F2B F 0.7044(14) 1.1698(11) 0.7195(8) 0.071(2) Uani 0.48(3) 1 d D U P A 2
F3B F 0.5636(9) 1.2113(7) 0.8104(7) 0.0412(14) Uani 0.48(3) 1 d D U P A 2
N3 N 0.34435(13) 0.46537(12) 0.24783(10) 0.0209(3) Uani 1 1 d D . . . .
H3 H 0.2836(18) 0.4659(18) 0.2838(13) 0.025 Uiso 1 1 d D U . . .
N4 N 0.48449(13) 0.53773(11) 0.29437(9) 0.0177(2) Uani 1 1 d . . . . .
C15 C 0.30515(15) 0.37512(13) 0.15058(11) 0.0164(3) Uani 1 1 d . . . . .
C16 C 0.17094(15) 0.28393(14) 0.11733(11) 0.0183(3) Uani 1 1 d . . . . .
H16 H 0.108563 0.286905 0.160428 0.022 Uiso 1 1 calc R U . . .
C17 C 0.12891(15) 0.18950(13) 0.02187(11) 0.0189(3) Uani 1 1 d . . . . .
H17 H 0.037374 0.128204 -0.000757 0.023 Uiso 1 1 calc R U . . .
C18 C 0.22011(16) 0.18417(14) -0.04081(11) 0.0199(3) Uani 1 1 d D . . . .
C19 C 0.35307(16) 0.27573(14) -0.00898(11) 0.0201(3) Uani 1 1 d . . . . .
H19 H 0.414702 0.272473 -0.052632 0.024 Uiso 1 1 calc R U . . .
C20 C 0.39576(15) 0.37159(14) 0.08619(11) 0.0183(3) Uani 1 1 d . . . . .
H20 H 0.485960 0.434452 0.107501 0.022 Uiso 1 1 calc R U . . .
C21 C 0.66223(15) 0.69155(13) 0.44605(11) 0.0171(3) Uani 1 1 d . . . . .
C22 C 0.69568(16) 0.75596(14) 0.55336(11) 0.0194(3) Uani 1 1 d . . . . .
H22 H 0.624654 0.742538 0.588587 0.023 Uiso 1 1 calc R U . . .
C23 C 0.83248(16) 0.83967(14) 0.60895(12) 0.0218(3) Uani 1 1 d . . . . .
H23 H 0.854127 0.883751 0.681607 0.026 Uiso 1 1 calc R U . . .
C24 C 0.93690(16) 0.85853(14) 0.55810(12) 0.0220(3) Uani 1 1 d . . . . .
H24 H 1.030284 0.915382 0.595941 0.026 Uiso 1 1 calc R U . . .
C25 C 0.90481(16) 0.79407(14) 0.45147(12) 0.0202(3) Uani 1 1 d . . . . .
H25 H 0.976772 0.806820 0.416928 0.024 Uiso 1 1 calc R U . . .
C26 C 0.76847(15) 0.71136(13) 0.39536(11) 0.0181(3) Uani 1 1 d . . . . .
H26 H 0.747157 0.668158 0.322530 0.022 Uiso 1 1 calc R U . . .
C27 C 0.51562(15) 0.60782(14) 0.38946(11) 0.0184(3) Uani 1 1 d . . . . .
H27 H 0.442520 0.605470 0.423810 0.022 Uiso 1 1 calc R U . . .
C28 C 0.17097(19) 0.08438(16) -0.14493(13) 0.0292(3) Uani 1 1 d D U . . .
F4A F 0.0779(8) -0.0231(7) -0.1451(8) 0.0322(12) Uani 0.509(19) 1 d D U P B 1
F5A F 0.1186(19) 0.1286(7) -0.2270(5) 0.083(3) Uani 0.509(19) 1 d D U P B 1
F6A F 0.2884(6) 0.0254(6) -0.1564(9) 0.0600(19) Uani 0.509(19) 1 d D U P B 1
F4B F 0.1032(13) -0.0328(8) -0.1446(9) 0.051(2) Uani 0.491(19) 1 d D U P B 2
F5B F 0.0608(6) 0.1258(6) -0.2210(5) 0.0393(12) Uani 0.491(19) 1 d D U P B 2
F6B F 0.2697(5) 0.0756(13) -0.1940(6) 0.065(3) Uani 0.491(19) 1 d D U P B 2

loop_
_atom_site_aniso_label
_atom_site_aniso_U_11
_atom_site_aniso_U_22
_atom_site_aniso_U_33
_atom_site_aniso_U_23
_atom_site_aniso_U_13
_atom_site_aniso_U_12
N1 0.0192(6) 0.0140(5) 0.0137(5) 0.0038(4) 0.0015(5) -0.0004(4)
N2 0.0140(5) 0.0168(5) 0.0130(5) 0.0018(4) 0.0038(4) 0.0022(4)
C1 0.0118(6) 0.0162(6) 0.0156(6) 0.0014(5) 0.0054(5) 0.0023(5)
C2 0.0151(6) 0.0172(6) 0.0165(6) 0.0050(5) 0.0061(5) 0.0040(5)
C3 0.0149(6) 0.0205(6) 0.0139(6) 0.0013(5) 0.0038(5) 0.0039(5)
C4 0.0157(6) 0.0159(6) 0.0186(7) -0.0009(5) 0.0057(5) 0.0009(5)
C5 0.0209(7) 0.0148(6) 0.0200(7) 0.0043(5) 0.0073(6) 0.0026(5)
C6 0.0172(7) 0.0177(6) 0.0152(6) 0.0035(5) 0.0045(5) 0.0038(5)
C7 0.0136(6) 0.0155(6) 0.0153(6) 0.0013(5) 0.0054(5) 0.0036(5)
C8 0.0155(6) 0.0161(6) 0.0186(7) 0.0025(5) 0.0067(5) 0.0022(5)
C9 0.0168(7) 0.0188(6) 0.0214(7) -0.0018(5) 0.0038(6) 0.0002(5)
C10 0.0230(7) 0.0246(7) 0.0167(7) 0.0007(6) -0.0006(6) 0.0071(6)
C11 0.0276(8) 0.0198(7) 0.0197(7) 0.0071(5) 0.0054(6) 0.0069(6)
C12 0.0189(7) 0.0141(6) 0.0186(7) 0.0018(5) 0.0044(5) 0.0021(5)
C13 0.0140(6) 0.0155(6) 0.0161(6) 0.0037(5) 0.0063(5) 0.0037(5)
C14 0.0247(8) 0.0203(7) 0.0211(7) -0.0008(6) 0.0050(6) -0.0022(6)
F1A 0.031(2) 0.041(3) 0.081(5) 0.019(4) -0.026(3) -0.0117(17)
F2A 0.040(2) 0.0220(17) 0.0269(19) 0.0058(14) 0.0050(15) -0.0106(15)
F3A 0.052(3) 0.044(3) 0.072(4) -0.039(2) 0.045(3) -0.025(2)
F1B 0.070(5) 0.024(2) 0.039(2) 0.0036(15) -0.034(3) -0.014(3)
F2B 0.069(4) 0.068(4) 0.057(4) -0.024(3) 0.042(3) -0.049(3)
F3B 0.051(3) 0.0140(17) 0.050(2) -0.0029(18) 0.008(2) 0.0083(17)
N3 0.0138(6) 0.0259(6) 0.0194(6) -0.0029(5) 0.0063(5) 0.0004(5)
N4 0.0143(5) 0.0175(5) 0.0184(6) 0.0011(4) 0.0028(4) 0.0022(4)
C15 0.0170(6) 0.0166(6) 0.0143(6) 0.0020(5) 0.0030(5) 0.0054(5)
C16 0.0167(7) 0.0194(6) 0.0187(7) 0.0032(5) 0.0061(5) 0.0038(5)
C17 0.0170(7) 0.0164(6) 0.0208(7) 0.0028(5) 0.0040(5) 0.0018(5)
C18 0.0225(7) 0.0179(6) 0.0169(6) 0.0010(5) 0.0041(6) 0.0043(5)
C19 0.0207(7) 0.0228(7) 0.0181(7) 0.0036(5) 0.0083(6) 0.0059(5)
C20 0.0157(6) 0.0198(6) 0.0182(7) 0.0044(5) 0.0040(5) 0.0022(5)
C21 0.0170(7) 0.0150(6) 0.0189(7) 0.0032(5) 0.0043(5) 0.0056(5)
C22 0.0186(7) 0.0206(6) 0.0192(7) 0.0021(5) 0.0072(5) 0.0053(5)
C23 0.0230(7) 0.0193(7) 0.0185(7) -0.0012(5) 0.0029(6) 0.0041(5)
C24 0.0195(7) 0.0159(6) 0.0251(7) 0.0037(5) 0.0010(6) 0.0003(5)
C25 0.0187(7) 0.0186(6) 0.0242(7) 0.0073(5) 0.0073(6) 0.0028(5)
C26 0.0209(7) 0.0167(6) 0.0168(6) 0.0031(5) 0.0061(5) 0.0047(5)
C27 0.0160(7) 0.0196(6) 0.0189(7) 0.0016(5) 0.0058(5) 0.0044(5)
C28 0.0346(9) 0.0249(7) 0.0245(8) -0.0044(6) 0.0129(7) -0.0015(6)
F4A 0.0323(18) 0.029(3) 0.026(2) -0.0101(18) 0.0092(13) -0.0080(15)
F5A 0.184(8) 0.0357(17) 0.0163(15) 0.0047(12) 0.022(3) 0.003(4)
F6A 0.0490(19) 0.044(2) 0.079(4) -0.034(2) 0.044(2) -0.0083(15)
F4B 0.095(6) 0.0132(16) 0.032(2) 0.0010(14) 0.006(3) 0.002(2)
F5B 0.060(3) 0.0294(15) 0.0146(17) -0.0013(12) -0.0056(14) 0.0110(15)
F6B 0.0395(18) 0.086(5) 0.049(3) -0.042(3) 0.0248(18) -0.013(2)

loop_
_atom_type_symbol
_atom_type_description
_atom_type_scat_dispersion_real
_atom_type_scat_dispersion_imag
_atom_type_scat_source
C C 0.0033 0.0016 'International Tables Vol C Tables 4.2.6.8 and 6.1.1.4'
H H 0.0000 0.0000 'International Tables Vol C Tables 4.2.6.8 and 6.1.1.4'
N N 0.0061 0.0033 'International Tables Vol C Tables 4.2.6.8 and 6.1.1.4'
F F 0.0171 0.0103 'International Tables Vol C Tables 4.2.6.8 and 6.1.1.4'

loop_
_geom_angle_atom_site_label_1
_geom_angle_atom_site_label_2
_geom_angle_atom_site_label_3
_geom_angle
N2 N1 C1 120.38(11)
N2 N1 H1 119.6(11)
C1 N1 H1 119.7(11)
C13 N2 N1 117.10(11)
N1 C1 C6 122.28(12)
N1 C1 C2 117.89(12)
C6 C1 C2 119.82(12)
C3 C2 C1 120.30(12)
C3 C2 H2 119.8
C1 C2 H2 119.8
C2 C3 C4 120.05(12)
C2 C3 H3A 120.0
C4 C3 H3A 120.0
C5 C4 C3 119.77(12)
C5 C4 C14 120.04(12)
C3 C4 C14 120.16(13)
C6 C5 C4 120.76(12)
C6 C5 H5 119.6
C4 C5 H5 119.6
C5 C6 C1 119.25(12)
C5 C6 H6 120.4
C1 C6 H6 120.4
C8 C7 C12 119.02(12)
C8 C7 C13 119.21(12)
C12 C7 C13 121.77(12)
C9 C8 C7 120.48(13)
C9 C8 H8 119.8
C7 C8 H8 119.8
C10 C9 C8 120.11(13)
C10 C9 H9 119.9
C8 C9 H9 119.9
C9 C10 C11 119.83(13)
C9 C10 H10 120.1
C11 C10 H10 120.1
C12 C11 C10 120.38(13)
C12 C11 H11 119.8
C10 C11 H11 119.8
C11 C12 C7 120.18(13)
C11 C12 H12 119.9
C7 C12 H12 119.9
N2 C13 C7 120.32(12)
N2 C13 H13 119.8
C7 C13 H13 119.8
F2B C14 F1B 106.4(7)
F3A C14 F1A 106.2(7)
F3A C14 F2A 105.7(5)
F1A C14 F2A 105.2(7)
F2B C14 F3B 105.4(6)
F1B C14 F3B 105.3(7)
F2B C14 C4 113.2(4)
F1B C14 C4 113.1(5)
F3A C14 C4 113.4(3)
F1A C14 C4 112.9(6)
F2A C14 C4 112.8(3)
F3B C14 C4 112.8(4)
N4 N3 C15 120.71(12)
N4 N3 H3 119.5(12)
C15 N3 H3 119.0(12)
C27 N4 N3 116.51(12)
N3 C15 C20 122.13(12)
N3 C15 C16 118.11(12)
C20 C15 C16 119.75(12)
C17 C16 C15 120.15(13)
C17 C16 H16 119.9
C15 C16 H16 119.9
C16 C17 C18 120.10(13)
C16 C17 H17 120.0
C18 C17 H17 120.0
C17 C18 C19 120.12(13)
C17 C18 C28 119.33(13)
C19 C18 C28 120.48(13)
C20 C19 C18 120.26(13)
C20 C19 H19 119.9
C18 C19 H19 119.9
C19 C20 C15 119.60(13)
C19 C20 H20 120.2
C15 C20 H20 120.2
C22 C21 C26 119.16(13)
C22 C21 C27 118.82(13)
C26 C21 C27 122.01(13)
C23 C22 C21 120.47(13)
C23 C22 H22 119.8
C21 C22 H22 119.8
C24 C23 C22 119.93(13)
C24 C23 H23 120.0
C22 C23 H23 120.0
C23 C24 C25 119.95(13)
C23 C24 H24 120.0
C25 C24 H24 120.0
C26 C25 C24 120.46(14)
C26 C25 H25 119.8
C24 C25 H25 119.8
C25 C26 C21 120.03(13)
C25 C26 H26 120.0
C21 C26 H26 120.0
N4 C27 C21 120.97(13)
N4 C27 H27 119.5
C21 C27 H27 119.5
F4B C28 F6B 112.1(5)
F5A C28 F4A 110.1(7)
F5A C28 F6A 108.0(4)
F4A C28 F6A 100.0(4)
F4B C28 F5B 101.5(5)
F6B C28 F5B 100.3(5)
F5A C28 C18 116.0(4)
F4B C28 C18 115.3(5)
F6B C28 C18 115.6(3)
F4A C28 C18 112.0(4)
F6A C28 C18 109.6(4)
F5B C28 C18 109.9(3)

loop_
_geom_bond_atom_site_label_1
_geom_bond_atom_site_label_2
_geom_bond_distance
N1 N2 1.3586(16)
N1 C1 1.3873(17)
N1 H1 0.857(13)
N2 C13 1.2862(17)
C1 C6 1.3996(18)
C1 C2 1.3998(18)
C2 C3 1.3806(19)
C2 H2 0.9500
C3 C4 1.3918(19)
C3 H3A 0.9500
C4 C5 1.3914(19)
C4 C14 1.4905(19)
C5 C6 1.3883(19)
C5 H5 0.9500
C6 H6 0.9500
C7 C8 1.4001(18)
C7 C12 1.4017(19)
C7 C13 1.4638(18)
C8 C9 1.3896(19)
C8 H8 0.9500
C9 C10 1.385(2)
C9 H9 0.9500
C10 C11 1.396(2)
C10 H10 0.9500
C11 C12 1.384(2)
C11 H11 0.9500
C12 H12 0.9500
C13 H13 0.9500
C14 F2B 1.313(7)
C14 F1B 1.319(7)
C14 F3A 1.320(6)
C14 F1A 1.321(7)
C14 F2A 1.343(5)
C14 F3B 1.344(6)
N3 N4 1.3609(16)
N3 C15 1.3817(18)
N3 H3 0.863(14)
N4 C27 1.2802(18)
C15 C20 1.399(2)
C15 C16 1.3996(19)
C16 C17 1.3831(19)
C16 H16 0.9500
C17 C18 1.386(2)
C17 H17 0.9500
C18 C19 1.394(2)
C18 C28 1.490(2)
C19 C20 1.387(2)
C19 H19 0.9500
C20 H20 0.9500
C21 C22 1.3991(19)
C21 C26 1.401(2)
C21 C27 1.4640(19)
C22 C23 1.394(2)
C22 H22 0.9500
C23 C24 1.386(2)
C23 H23 0.9500
C24 C25 1.393(2)
C24 H24 0.9500
C25 C26 1.388(2)
C25 H25 0.9500
C26 H26 0.9500
C27 H27 0.9500
C28 F5A 1.256(6)
C28 F4B 1.300(7)
C28 F6B 1.313(4)
C28 F4A 1.334(6)
C28 F6A 1.386(5)
C28 F5B 1.405(5)

loop_
_geom_torsion_atom_site_label_1
_geom_torsion_atom_site_label_2
_geom_torsion_atom_site_label_3
_geom_torsion_atom_site_label_4
_geom_torsion
C1 N1 N2 C13 -177.66(12)
N2 N1 C1 C6 5.5(2)
N2 N1 C1 C2 -174.27(11)
N1 C1 C2 C3 178.08(12)
C6 C1 C2 C3 -1.7(2)
C1 C2 C3 C4 0.2(2)
C2 C3 C4 C5 1.5(2)
C2 C3 C4 C14 179.81(13)
C3 C4 C5 C6 -1.9(2)
C14 C4 C5 C6 179.88(13)
C4 C5 C6 C1 0.4(2)
N1 C1 C6 C5 -178.38(13)
C2 C1 C6 C5 1.4(2)
C12 C7 C8 C9 -0.4(2)
C13 C7 C8 C9 -179.64(12)
C7 C8 C9 C10 0.8(2)
C8 C9 C10 C11 -0.3(2)
C9 C10 C11 C12 -0.5(2)
C10 C11 C12 C7 0.9(2)
C8 C7 C12 C11 -0.4(2)
C13 C7 C12 C11 178.79(13)
N1 N2 C13 C7 179.90(11)
C8 C7 C13 N2 -176.47(12)
C12 C7 C13 N2 4.3(2)
C5 C4 C14 F2B -44.7(8)
C3 C4 C14 F2B 137.0(8)
C5 C4 C14 F1B -165.8(8)
C3 C4 C14 F1B 15.9(8)
C5 C4 C14 F3A 88.1(7)
C3 C4 C14 F3A -90.2(7)
C5 C4 C14 F1A -151.1(8)
C3 C4 C14 F1A 30.7(8)
C5 C4 C14 F2A -32.0(4)
C3 C4 C14 F2A 149.7(3)
C5 C4 C14 F3B 74.8(4)
C3 C4 C14 F3B -103.5(4)
C15 N3 N4 C27 -172.59(13)
N4 N3 C15 C20 -12.4(2)
N4 N3 C15 C16 166.81(12)
N3 C15 C16 C17 -178.34(13)
C20 C15 C16 C17 0.9(2)
C15 C16 C17 C18 0.5(2)
C16 C17 C18 C19 -1.3(2)
C16 C17 C18 C28 -178.22(13)
C17 C18 C19 C20 0.8(2)
C28 C18 C19 C20 177.65(14)
C18 C19 C20 C15 0.6(2)
N3 C15 C20 C19 177.79(13)
C16 C15 C20 C19 -1.4(2)
C26 C21 C22 C23 0.5(2)
C27 C21 C22 C23 -178.08(12)
C21 C22 C23 C24 -0.6(2)
C22 C23 C24 C25 0.2(2)
C23 C24 C25 C26 0.3(2)
C24 C25 C26 C21 -0.4(2)
C22 C21 C26 C25 0.0(2)
C27 C21 C26 C25 178.51(12)
N3 N4 C27 C21 -178.71(12)
C22 C21 C27 N4 -173.82(13)
C26 C21 C27 N4 7.6(2)
C17 C18 C28 F5A 100.5(9)
C19 C18 C28 F5A -76.4(9)
C17 C18 C28 F4B -39.4(7)
C19 C18 C28 F4B 143.7(6)
C17 C18 C28 F6B -172.9(8)
C19 C18 C28 F6B 10.2(8)
C17 C18 C28 F4A -27.0(5)
C19 C18 C28 F4A 156.2(5)
C17 C18 C28 F6A -137.0(5)
C19 C18 C28 F6A 46.2(5)
C17 C18 C28 F5B 74.6(3)
C19 C18 C28 F5B -102.3(3)
